data_2107264
loop_
_publ_author_name
'Kunz, M.'
'Armbruster, T.'

_publ_section_title
;
 Applications and limitations of the ionic potential model with
 empirically derived ion-specific repulsion parameters
;
_journal_name_full 'Acta Crystallographica B (39,1983-)'
_journal_page_first 609
_journal_page_last 622
_journal_volume 48
_journal_year 1992
_chemical_formula_sum 'Ca O5 Si Ti'
_chemical_name_systematic 'Ca Ti (Si O4) O'
_space_group_IT_number 14
_symmetry_space_group_name_Hall '-P 2yab'
_symmetry_space_group_name_H-M 'P 1 21/a 1'
_cell_angle_alpha 90
_cell_angle_beta 115.75
_cell_angle_gamma 90
_cell_formula_units_Z 4
_cell_length_a 7.278
_cell_length_b 8.856
_cell_length_c 6.858
_cell_volume 398.131
_citation_journal_id_ASTM ASBSDK
_cod_data_source_file Kunz_ASBSDK_1992_1641.cif
_cod_data_source_block Ca1O5Si1Ti1
_cod_original_cell_volume 398.1314
_cod_original_sg_symbol_Hall '-P 2ybc (z,y,-x)'
_cod_original_formula_sum 'Ca1 O5 Si1 Ti1'
_cod_database_code 2107264

loop_
_symmetry_equiv_pos_as_xyz
x,y,z
-x+1/2,y+1/2,-z
-x,-y,-z
x-1/2,-y-1/2,z

loop_
_atom_site_label
_atom_site_type_symbol
_atom_site_fract_x
_atom_site_fract_y
_atom_site_fract_z
_atom_site_occupancy
_atom_site_U_iso_or_equiv
O4 O-2 0.8846 0.3101 0.4431 1 0.0
Ca1 Ca+2 0.25 0.9318 0.75 1 0.0
O1 O-2 0.75 0.809 0.25 1 0.0
O2 O-2 0.8846 0.8101 0.9431 1 0.0
O5 O-2 0.3946 0.4637 0.6824 1 0.0
O3 O-2 0.3946 0.9637 0.1824 1 0.0
Si1 Si+4 0.75 0.9271 0.75 1 0.0
Ti1 Ti+4 0.5 0.75 0.25 1 0.0
